data_1567030
loop_
_publ_author_name
'Mol\<canov, Kre\<simir'
'Mila\<sinovi\'c, Valentina'
'Koji\'c-Prodi\'c, Biserka'
'Maltar-Strme\<cki, Nadica'
'You, Jiangyang'
'\<Santi\'c, Ana'
'Kani\<zaj, Lidija'
'Stilinovi\'c, Vladimir'
'Fotovi\'c, Luka'

_publ_section_title
;
 Semiconductive 2D arrays of pancake-bonded oligomers of partially charged
 TCNQ radicals
;
_journal_issue 4
_journal_name_full IUCrJ
_journal_page_first
;
;
_journal_paper_doi 10.1107/S2052252522004717
_journal_volume 9
_journal_year 2022
_chemical_formula_moiety '2(C12 H4 N4), C5 N'
_chemical_formula_sum 'C29 H8 N9'
_chemical_formula_weight 482.44
_space_group_IT_number 2
_space_group_name_Hall '-P 1'
_space_group_name_H-M_alt 'P -1'
_symmetry_cell_setting triclinic
_symmetry_space_group_name_Hall '-P 1'
_symmetry_space_group_name_H-M 'P -1'
_atom_sites_solution_hydrogens geom
_audit_creation_date 2020-10-02T14:31:28-00:00
_audit_creation_method 'WinGX routine CIF_UPDATE'
_cell_angle_alpha 92.616(5)
_cell_angle_beta 103.414(5)
_cell_angle_gamma 113.979(6)
_cell_formula_units_Z 1
_cell_length_a 7.2867(5)
_cell_length_b 7.7545(4)
_cell_length_c 13.1305(7)
_cell_measurement_reflns_used 1771
_cell_measurement_temperature 293(2)
_cell_measurement_theta_max 76.071
_cell_measurement_theta_min 6.308
_cell_volume 651.19(8)
_computing_cell_refinement 'CrysAlisPro 1.171.39.46 (Rigaku OD, 2018)'
_computing_data_collection 'CrysAlisPro 1.171.39.46 (Rigaku OD, 2018)'
_computing_data_reduction 'CrysAlisPro 1.171.39.46 (Rigaku OD, 2018)'
_computing_structure_refinement 'SHELXL-2017/1 (Sheldrick, 2017)'
_diffrn_ambient_temperature 293(2)
_diffrn_detector_area_resol_mean 10.4323
_diffrn_measured_fraction_theta_full 0.981
_diffrn_measured_fraction_theta_max 0.963
_diffrn_measurement_device_type 'Xcalibur, Ruby, Nova'
_diffrn_measurement_method '\w scans'
_diffrn_radiation_monochromator mirror
_diffrn_radiation_type CuK\a
_diffrn_radiation_wavelength 1.54184
_diffrn_reflns_av_R_equivalents 0.021
_diffrn_reflns_av_unetI/netI 0.036
_diffrn_reflns_Laue_measured_fraction_full 0.981
_diffrn_reflns_Laue_measured_fraction_max 0.963
_diffrn_reflns_limit_h_max 9
_diffrn_reflns_limit_h_min -8
_diffrn_reflns_limit_k_max 7
_diffrn_reflns_limit_k_min -9
_diffrn_reflns_limit_l_max 14
_diffrn_reflns_limit_l_min -16
_diffrn_reflns_number 4998
_diffrn_reflns_point_group_measured_fraction_full 0.981
_diffrn_reflns_point_group_measured_fraction_max 0.963
_diffrn_reflns_theta_full 67.684
_diffrn_reflns_theta_max 76.19
_diffrn_reflns_theta_min 3.504
_diffrn_source 'micro-focus sealed X-ray tube'
_exptl_absorpt_coefficient_mu 0.640
_exptl_absorpt_correction_T_max 1
_exptl_absorpt_correction_T_min 0.74498
_exptl_absorpt_correction_type multi-scan
_exptl_absorpt_process_details
;
        CrysAlisPro 1.171.39.46 (Rigaku Oxford Diffraction, 2018)
        Empirical absorption correction using spherical harmonics,
 implemented in SCALE3 ABSPACK scaling algorithm.
;
_exptl_crystal_colour black
_exptl_crystal_density_diffrn 1.230
_exptl_crystal_description prism
_exptl_crystal_F_000 245
_exptl_crystal_size_max 0.20
_exptl_crystal_size_mid 0.17
_exptl_crystal_size_min 0.07
_refine_diff_density_max 0.853
_refine_diff_density_min -0.783
_refine_diff_density_rms 0.098
_refine_ls_extinction_method none
_refine_ls_goodness_of_fit_ref 1.558
_refine_ls_hydrogen_treatment constr
_refine_ls_matrix_type full
_refine_ls_number_parameters 190
_refine_ls_number_reflns 2624
_refine_ls_number_restraints 90
_refine_ls_restrained_S_all 1.641
_refine_ls_R_factor_all 0.1347
_refine_ls_R_factor_gt 0.1198
_refine_ls_shift/su_max 0
_refine_ls_shift/su_mean 0
_refine_ls_structure_factor_coef Fsqd
_refine_ls_weighting_details 'w=1/[\s^2^(Fo^2^)+(0.2000P)^2^] where P=(Fo^2^+2Fc^2^)/3'
_refine_ls_weighting_scheme calc
_refine_ls_wR_factor_ref 0.3926
_reflns_number_gt 1975
_reflns_number_total 2624
_reflns_threshold_expression 'I > 2\s(I)'
_cod_data_source_file lq5043.cif
_cod_data_source_block tcnq_nmepy_2
_cod_original_cell_volume 651.18(7)
_cod_database_code 1567030

loop_
_space_group_symop_id
_space_group_symop_operation_xyz
1 x,y,z
2 -x,-y,-z

loop_
_atom_site_label
_atom_site_fract_x
_atom_site_fract_y
_atom_site_fract_z
_atom_site_U_iso_or_equiv
_atom_site_adp_type
_atom_site_calc_flag
_atom_site_occupancy
_atom_site_disorder_assembly
_atom_site_disorder_group
_atom_site_type_symbol
N1 0.2913(8) 0.1578(8) 0.1180(3) 0.1212(15) Uani d 1 . . N
N2 0.2562(6) 0.6469(5) 0.2725(3) 0.1022(11) Uani d 1 . . N
N3 0.2350(6) -0.3528(5) 0.6584(3) 0.0925(10) Uani d 1 . . N
N4 0.2602(8) 0.1464(6) 0.8285(3) 0.1117(13) Uani d 1 . . N
C1 0.2520(4) 0.2344(4) 0.3749(2) 0.0608(7) Uani d 1 . . C
C2 0.2493(4) 0.3294(4) 0.4704(2) 0.0638(7) Uani d 1 . . C
H2 0.249581 0.449516 0.471271 0.077 Uiso calc 1 . . H
C3 0.2463(4) 0.2479(4) 0.5591(2) 0.0633(7) Uani d 1 . . C
H3 0.244883 0.313102 0.619906 0.076 Uiso calc 1 . . H
C4 0.2452(4) 0.0626(4) 0.5612(2) 0.0590(7) Uani d 1 . . C
C5 0.2442(4) -0.0335(4) 0.4652(2) 0.0621(7) Uani d 1 . . C
H5 0.241086 -0.154724 0.463765 0.074 Uiso calc 1 . . H
C6 0.2478(4) 0.0493(4) 0.3763(2) 0.0637(7) Uani d 1 . . C
H6 0.247507 -0.016138 0.315038 0.076 Uiso calc 1 . . H
C7 0.2609(4) 0.3210(5) 0.2839(2) 0.0701(8) Uani d 1 . . C
C8 0.2774(6) 0.2308(6) 0.1919(3) 0.0827(9) Uani d 1 . . C
C9 0.2592(5) 0.5018(5) 0.2779(3) 0.0783(9) Uani d 1 . . C
C10 0.2445(4) -0.0209(4) 0.6526(2) 0.0639(7) Uani d 1 . . C
C11 0.2396(4) -0.2053(4) 0.6554(2) 0.0691(8) Uani d 1 . . C
C12 0.2539(5) 0.0735(5) 0.7501(2) 0.0754(9) Uani d 1 . . C
N5 0.0802(9) 0.5508(11) -0.0118(5) 0.1458(18) Uani d 0.5 . . N
C13 -0.0224(13) 0.6312(9) 0.0310(5) 0.0817(16) Uani d 0.5 . . C
C14 0.149(2) 0.7467(19) 0.0000(8) 0.139(3) Uani d 0.5 . . C
C15 0.2573(15) 0.685(2) -0.0427(8) 0.130(3) Uani d 0.5 . . C
C16 0.191(2) 0.496(2) -0.0575(10) 0.166(5) Uani d 0.5 . . C
C17 0.0802(9) 0.5508(11) -0.0118(5) 0.1458(18) Uani d 0.5 . . C

loop_
_atom_site_aniso_label
_atom_site_aniso_U_11
_atom_site_aniso_U_22
_atom_site_aniso_U_33
_atom_site_aniso_U_12
_atom_site_aniso_U_13
_atom_site_aniso_U_23
N1 0.155(4) 0.160(4) 0.073(2) 0.081(3) 0.049(2) 0.033(2)
N2 0.117(2) 0.0789(18) 0.102(2) 0.0395(17) 0.0153(19) 0.0336(16)
N3 0.112(2) 0.0927(19) 0.099(2) 0.0625(18) 0.0393(17) 0.0378(16)
N4 0.147(3) 0.119(3) 0.0659(18) 0.055(2) 0.0293(18) 0.0056(17)
C1 0.0536(13) 0.0666(14) 0.0591(15) 0.0224(11) 0.0152(10) 0.0150(11)
C2 0.0619(13) 0.0582(13) 0.0648(15) 0.0208(10) 0.0150(11) 0.0104(10)
C3 0.0625(14) 0.0614(14) 0.0583(14) 0.0210(11) 0.0133(10) 0.0059(10)
C4 0.0520(12) 0.0657(14) 0.0571(14) 0.0227(10) 0.0154(10) 0.0109(10)
C5 0.0659(14) 0.0677(13) 0.0639(15) 0.0362(11) 0.0234(11) 0.0157(11)
C6 0.0659(14) 0.0731(16) 0.0611(14) 0.0351(12) 0.0231(11) 0.0142(11)
C7 0.0649(14) 0.0798(16) 0.0637(16) 0.0284(12) 0.0173(11) 0.0223(12)
C8 0.090(2) 0.104(2) 0.0655(18) 0.0454(18) 0.0305(15) 0.0292(16)
C9 0.0750(17) 0.0787(18) 0.0693(18) 0.0236(14) 0.0131(13) 0.0250(14)
C10 0.0617(13) 0.0731(15) 0.0570(14) 0.0285(11) 0.0166(10) 0.0154(11)
C11 0.0697(15) 0.0814(17) 0.0641(16) 0.0378(13) 0.0211(12) 0.0215(12)
C12 0.0862(19) 0.0806(17) 0.0567(16) 0.0340(15) 0.0178(13) 0.0133(13)
N5 0.124(4) 0.187(5) 0.107(3) 0.046(3) 0.032(3) 0.041(3)
C13 0.114(4) 0.064(3) 0.055(3) 0.049(3) -0.016(3) -0.008(2)
C14 0.168(8) 0.135(6) 0.082(6) 0.059(6) -0.008(5) -0.006(5)
C15 0.095(5) 0.170(8) 0.087(6) 0.024(5) 0.012(4) 0.042(5)
C16 0.203(11) 0.213(10) 0.099(7) 0.153(9) -0.035(7) -0.036(8)
C17 0.124(4) 0.187(5) 0.107(3) 0.046(3) 0.032(3) 0.041(3)

loop_
_atom_type_symbol
_atom_type_description
_atom_type_scat_dispersion_real
_atom_type_scat_dispersion_imag
_atom_type_scat_source
C C 0.0181 0.0091 'International Tables Vol C Tables 4.2.6.8 and 6.1.1.4'
H H 0 0 'International Tables Vol C Tables 4.2.6.8 and 6.1.1.4'
N N 0.0311 0.018 'International Tables Vol C Tables 4.2.6.8 and 6.1.1.4'

loop_
_geom_angle_atom_site_label_1
_geom_angle_atom_site_label_2
_geom_angle_atom_site_label_3
_geom_angle
_geom_angle_site_symmetry_1
_geom_angle_site_symmetry_3
_geom_angle_publ_flag
C7 C1 C6 121.1(3) . . ?
C7 C1 C2 121.3(3) . . ?
C6 C1 C2 117.7(2) . . ?
C3 C2 C1 121.3(2) . . ?
C3 C2 H2 119.4 . . ?
C1 C2 H2 119.4 . . ?
C2 C3 C4 121.2(3) . . ?
C2 C3 H3 119.4 . . ?
C4 C3 H3 119.4 . . ?
C10 C4 C5 121.2(3) . . ?
C10 C4 C3 121.4(3) . . ?
C5 C4 C3 117.4(2) . . ?
C6 C5 C4 121.1(2) . . ?
C6 C5 H5 119.4 . . ?
C4 C5 H5 119.4 . . ?
C5 C6 C1 121.3(3) . . ?
C5 C6 H6 119.4 . . ?
C1 C6 H6 119.4 . . ?
C1 C7 C9 123.1(3) . . ?
C1 C7 C8 120.8(3) . . ?
C9 C7 C8 116.2(3) . . ?
N1 C8 C7 179.7(4) . . ?
N2 C9 C7 179.5(4) . . ?
C4 C10 C11 122.1(3) . . ?
C4 C10 C12 122.6(3) . . ?
C11 C10 C12 115.2(3) . . ?
N3 C11 C10 179.4(3) . . ?
N4 C12 C10 179.0(4) . . ?
N5 C13 C17 55.8(5) 2_565 . ?
N5 C13 C16 58.4(6) 2_565 2_565 ?
C17 C13 C16 114.1(7) . 2_565 ?
N5 C13 C14 116.8(9) 2_565 . ?
C17 C13 C14 61.1(7) . . ?
C16 C13 C14 175.2(9) 2_565 . ?
C15 C14 C13 124.3(12) . . ?
C15 C14 C17 65.9(8) . . ?
C13 C14 C17 58.4(7) . . ?
C14 C15 C16 115.4(11) . . ?
C14 C15 C17 60.2(8) . . ?
C16 C15 C17 55.2(8) . . ?
C17 C16 C15 67.0(8) . . ?
C17 C16 C13 58.1(8) . 2_565 ?
C15 C16 C13 125.1(11) . 2_565 ?
N5 C17 C13 64.2(8) 2_565 2_565 ?
N5 C17 C16 127.6(13) 2_565 . ?
C13 C17 C16 63.5(8) 2_565 . ?
N5 C17 C13 60.0(7) 2_565 . ?
C13 C17 C13 124.2(5) 2_565 . ?
C16 C17 C13 171.9(9) . . ?
N5 C17 C14 120.4(12) 2_565 . ?
C13 C17 C14 174.4(8) 2_565 . ?
C16 C17 C14 111.6(9) . . ?
C13 C17 C14 60.5(7) . . ?
N5 C17 C15 173.3(12) 2_565 . ?
C13 C17 C15 121.3(9) 2_565 . ?
C16 C17 C15 57.8(7) . . ?
C13 C17 C15 114.4(9) . . ?
C14 C17 C15 53.9(6) . . ?

loop_
_geom_bond_atom_site_label_1
_geom_bond_atom_site_label_2
_geom_bond_site_symmetry_2
_geom_bond_distance
_geom_bond_publ_flag
N1 C8 . 1.146(6) ?
N2 C9 . 1.139(5) ?
N3 C11 . 1.133(4) ?
N4 C12 . 1.134(5) ?
C1 C7 . 1.399(4) ?
C1 C6 . 1.424(4) ?
C1 C2 . 1.433(4) ?
C2 C3 . 1.350(4) ?
C2 H2 . 0.93 ?
C3 C4 . 1.436(4) ?
C3 H3 . 0.93 ?
C4 C10 . 1.390(4) ?
C4 C5 . 1.431(4) ?
C5 C6 . 1.359(4) ?
C5 H5 . 0.93 ?
C6 H6 . 0.93 ?
C7 C9 . 1.413(5) ?
C7 C8 . 1.422(5) ?
C10 C11 . 1.418(4) ?
C10 C12 . 1.419(4) ?
C13 C17 . 1.343(10) ?
C13 C16 2_565 1.362(15) ?
C13 C14 . 1.373(14) ?
C14 C15 . 1.285(14) ?
C14 C17 . 1.380(15) ?
C15 C16 . 1.334(14) ?
C15 C17 . 1.452(11) ?
C16 C17 . 1.296(14) ?

loop_
_geom_torsion_atom_site_label_1
_geom_torsion_atom_site_label_2
_geom_torsion_atom_site_label_3
_geom_torsion_atom_site_label_4
_geom_torsion
_geom_torsion_site_symmetry_1
_geom_torsion_site_symmetry_2
_geom_torsion_site_symmetry_3
_geom_torsion_site_symmetry_4
_geom_torsion_publ_flag
C7 C1 C2 C3 -178.2(2) . . . . ?
C6 C1 C2 C3 1.1(4) . . . . ?
C1 C2 C3 C4 -0.1(4) . . . . ?
C2 C3 C4 C10 179.3(2) . . . . ?
C2 C3 C4 C5 -0.9(4) . . . . ?
C10 C4 C5 C6 -179.1(2) . . . . ?
C3 C4 C5 C6 1.1(4) . . . . ?
C4 C5 C6 C1 -0.2(4) . . . . ?
C7 C1 C6 C5 178.4(2) . . . . ?
C2 C1 C6 C5 -0.9(4) . . . . ?
C6 C1 C7 C9 178.1(2) . . . . ?
C2 C1 C7 C9 -2.7(5) . . . . ?
C6 C1 C7 C8 -3.4(4) . . . . ?
C2 C1 C7 C8 175.9(3) . . . . ?
C5 C4 C10 C11 -0.9(4) . . . . ?
C3 C4 C10 C11 178.8(2) . . . . ?
C5 C4 C10 C12 177.4(2) . . . . ?
C3 C4 C10 C12 -2.9(5) . . . . ?
N5 C13 C14 C15 -2.6(14) 2_565 . . . ?
C17 C13 C14 C15 0.8(10) . . . . ?
N5 C13 C14 C17 -3.4(8) 2_565 . . . ?
C13 C14 C15 C16 0.9(17) . . . . ?
C17 C14 C15 C16 1.6(10) . . . . ?
C13 C14 C15 C17 -0.7(9) . . . . ?
C14 C15 C16 C17 -1.7(11) . . . . ?
C14 C15 C16 C13 -0.1(18) . . . 2_565 ?
C17 C15 C16 C13 1.6(9) . . . 2_565 ?
C15 C16 C17 N5 175.1(11) . . . 2_565 ?
C13 C16 C17 N5 -3.4(10) 2_565 . . 2_565 ?
C15 C16 C17 C13 178.4(8) . . . 2_565 ?
C15 C16 C17 C14 1.6(10) . . . . ?
C13 C16 C17 C14 -176.9(8) 2_565 . . . ?
C13 C16 C17 C15 -178.4(8) 2_565 . . . ?
C16 C13 C17 N5 2.8(9) 2_565 . . 2_565 ?
C14 C13 C17 N5 -176.4(8) . . . 2_565 ?
N5 C13 C17 C13 0.0010(10) 2_565 . . 2_565 ?
C16 C13 C17 C13 2.8(9) 2_565 . . 2_565 ?
C14 C13 C17 C13 -176.4(8) . . . 2_565 ?
N5 C13 C17 C14 176.4(8) 2_565 . . . ?
C16 C13 C17 C14 179.1(9) 2_565 . . . ?
N5 C13 C17 C15 175.8(9) 2_565 . . . ?
C16 C13 C17 C15 178.5(8) 2_565 . . . ?
C14 C13 C17 C15 -0.6(8) . . . . ?
C15 C14 C17 N5 -175.7(10) . . . 2_565 ?
C13 C14 C17 N5 3.6(8) . . . 2_565 ?
C15 C14 C17 C16 -1.6(10) . . . . ?
C13 C14 C17 C16 177.7(8) . . . . ?
C15 C14 C17 C13 -179.3(9) . . . . ?
C13 C14 C17 C15 179.3(9) . . . . ?
C14 C15 C17 C13 176.6(9) . . . 2_565 ?
C16 C15 C17 C13 -1.6(9) . . . 2_565 ?
C14 C15 C17 C16 178.2(11) . . . . ?
C14 C15 C17 C13 0.7(8) . . . . ?
C16 C15 C17 C13 -177.5(9) . . . . ?
C16 C15 C17 C14 -178.2(11) . . . . ?
